data_4333814
loop_
_publ_author_name
'Thomas Z\"oller'
'Klaus Jurkschat'

_publ_contact_author_address
;Technische Universit\"at Dortmund
Otto-Hahn-Stra\&se 6
Lehrstuhl f\"ur Anorganische Chemie II
44227 Dortmund
;
_publ_contact_author_email klaus.jurkschat@tu-dortmund.de
_publ_contact_author_name 'Klaus Jurkschat'
_publ_section_title
;
 Novel Trialkanolamine Derivatives of Tin of the Type
 [N(CH2CMe2O)2(CH2)nOSnOR]m (m= 1, 2;n= 2, 3; R =t-Bu, 2,6-Me2C6H3) and
 Related Tri- and Pentanuclear Tin(IV) Oxoclusters. Syntheses and
 Molecular Structures
;
_journal_name_full 'Inorganic Chemistry'
_journal_page_first 1872
_journal_page_last 1882
_journal_paper_doi 10.1021/ic302042n
_journal_volume 52
_journal_year 2013
_chemical_formula_moiety 'C30 H62 N2 O8 Sn2, C7 H8'
_chemical_formula_sum 'C37 H70 N2 O8 Sn2'
_chemical_formula_weight 908.33
_chemical_melting_point 533
_chemical_name_systematic
; 
Bis{1-tert-butanolato-(2,9,10-trioxa-6-aza-8,8,11,11-
tetramethylstannatricyclo-[4.3.3.0^1.6^]dodecane} toluene solvate
;
_space_group_IT_number 14
_symmetry_cell_setting monoclinic
_symmetry_space_group_name_Hall '-P 2yn'
_symmetry_space_group_name_H-M 'P 1 21/n 1'
_atom_sites_solution_hydrogens geom
_atom_sites_solution_primary direct
_atom_sites_solution_secondary difmap
_audit_creation_method SHELXL-97
_cell_angle_alpha 90.00
_cell_angle_beta 102.230(6)
_cell_angle_gamma 90.00
_cell_formula_units_Z 2
_cell_length_a 11.8063(6)
_cell_length_b 12.5549(6)
_cell_length_c 14.1181(8)
_cell_measurement_reflns_used 5106
_cell_measurement_temperature 173(2)
_cell_measurement_theta_max 29.1580
_cell_measurement_theta_min 2.1920
_cell_volume 2045.19(19)
_computing_cell_refinement 'CrysAlisPro, Oxford Diffraction Ltd., Version 1.171.33.55''
_computing_data_collection 'CrysAlisPro, Oxford Diffraction Ltd., Version 1.171.33.55''
_computing_data_reduction 'CrysAlisPro, Oxford Diffraction Ltd., Version 1.171.33.55''
_computing_molecular_graphics 'SHELXP-97 (Sheldrick, 1997)'
_computing_publication_material 'enCIFer Version 1.4'
_computing_structure_refinement 'SHELXL-97 (Sheldrick, 1997)'
_computing_structure_solution 'SHELXS-97 (Sheldrick, 1990)'
_diffrn_ambient_temperature 173(2)
_diffrn_measured_fraction_theta_full 0.999
_diffrn_measured_fraction_theta_max 0.999
_diffrn_measurement_device_type 'Xcalibur2 CCD Diffractometer'
_diffrn_measurement_method '\w und \y scan'
_diffrn_radiation_monochromator graphite
_diffrn_radiation_source 'fine-focus sealed tube'
_diffrn_radiation_type MoK\a
_diffrn_radiation_wavelength 0.71073
_diffrn_reflns_av_R_equivalents 0.0391
_diffrn_reflns_av_sigmaI/netI 0.0577
_diffrn_reflns_limit_h_max 13
_diffrn_reflns_limit_h_min -14
_diffrn_reflns_limit_k_max 15
_diffrn_reflns_limit_k_min -14
_diffrn_reflns_limit_l_max 13
_diffrn_reflns_limit_l_min -17
_diffrn_reflns_number 9050
_diffrn_reflns_theta_full 25.50
_diffrn_reflns_theta_max 25.50
_diffrn_reflns_theta_min 2.19
_exptl_absorpt_coefficient_mu 1.270
_exptl_absorpt_correction_T_max 1.00000
_exptl_absorpt_correction_T_min 0.92755
_exptl_absorpt_correction_type multi-scan
_exptl_absorpt_process_details
;
CrysAlisPro, Oxford Diffraction Ltd.,
Version 1.171.33.55 (release 05-01-2010 CrysAlis171 .NET)
(compiled Jan  5 2010,16:28:46)
empirical absorption correction using spherical harmonics,
 implemented in SCALE3 ABSPACK scaling algorithm.
;
_exptl_crystal_colour colourless
_exptl_crystal_density_diffrn 1.475
_exptl_crystal_description block
_exptl_crystal_F_000 940
_exptl_crystal_size_max 0.34
_exptl_crystal_size_mid 0.25
_exptl_crystal_size_min 0.19
_refine_diff_density_max 0.398
_refine_diff_density_min -0.412
_refine_diff_density_rms 0.081
_refine_ls_extinction_method none
_refine_ls_goodness_of_fit_ref 0.890
_refine_ls_hydrogen_treatment constr
_refine_ls_matrix_type full
_refine_ls_number_parameters 242
_refine_ls_number_reflns 3800
_refine_ls_number_restraints 0
_refine_ls_restrained_S_all 0.890
_refine_ls_R_factor_all 0.0386
_refine_ls_R_factor_gt 0.0258
_refine_ls_shift/su_max 0.008
_refine_ls_shift/su_mean 0.000
_refine_ls_structure_factor_coef Fsqd
_refine_ls_weighting_details 'calc w=1/[\s^2^(Fo^2^)+(0.0170P)^2^+0.0000P] where P=(Fo^2^+2Fc^2^)/3'
_refine_ls_weighting_scheme calc
_refine_ls_wR_factor_gt 0.0488
_refine_ls_wR_factor_ref 0.0499
_reflns_number_gt 2885
_reflns_number_total 3800
_reflns_threshold_expression >2sigma(I)
_cod_data_source_file ic302042n_si_002_3.cif
_cod_data_source_block 1639_compound4*toluene
_cod_original_cell_volume 2045.19(18)
_cod_database_code 4333814

loop_
_symmetry_equiv_pos_as_xyz
'x, y, z'
'-x+1/2, y+1/2, -z+1/2'
'-x, -y, -z'
'x-1/2, -y-1/2, z-1/2'

loop_
_atom_site_label
_atom_site_type_symbol
_atom_site_fract_x
_atom_site_fract_y
_atom_site_fract_z
_atom_site_U_iso_or_equiv
_atom_site_adp_type
_atom_site_occupancy
_atom_site_symmetry_multiplicity
_atom_site_calc_flag
_atom_site_refinement_flags
Sn1 Sn 0.943256(16) 0.122481(14) 0.034698(14) 0.01303(6) Uani 1 1 d .
N1 N 0.9316(2) 0.07517(17) 0.19636(17) 0.0189(6) Uani 1 1 d .
O1 O 0.77364(15) 0.11828(14) 0.02529(13) 0.0191(4) Uani 1 1 d .
O2 O 1.01020(16) 0.24941(13) 0.11271(14) 0.0199(5) Uani 1 1 d .
O3 O 1.08157(15) 0.02049(13) 0.06146(13) 0.0141(4) Uani 1 1 d .
O4 O 0.95363(16) 0.19413(13) -0.08742(13) 0.0186(5) Uani 1 1 d .
C11 C 0.7318(2) 0.0514(2) 0.0920(2) 0.0226(7) Uani 1 1 d .
C12 C 0.8058(2) 0.0665(2) 0.1939(2) 0.0242(7) Uani 1 1 d .
H12A H 0.7805 0.1304 0.2219 0.029 Uiso 1 1 calc R
H12B H 0.7929 0.0067 0.2338 0.029 Uiso 1 1 calc R
C13 C 0.6096(3) 0.0888(2) 0.0932(2) 0.0333(9) Uani 1 1 d .
H13A H 0.5614 0.0808 0.0297 0.050 Uiso 1 1 calc R
H13B H 0.6115 0.1623 0.1121 0.050 Uiso 1 1 calc R
H13C H 0.5788 0.0467 0.1386 0.050 Uiso 1 1 calc R
C14 C 0.7267(3) -0.0642(2) 0.0580(2) 0.0261(8) Uani 1 1 d .
H14A H 0.6802 -0.0689 -0.0065 0.039 Uiso 1 1 calc R
H14B H 0.6930 -0.1074 0.1009 0.039 Uiso 1 1 calc R
H14C H 0.8037 -0.0890 0.0582 0.039 Uiso 1 1 calc R
C21 C 0.9815(3) 0.2700(2) 0.2032(2) 0.0248(8) Uani 1 1 d .
C22 C 0.9844(3) 0.1649(2) 0.2588(2) 0.0222(7) Uani 1 1 d .
H22A H 1.0642 0.1473 0.2877 0.027 Uiso 1 1 calc R
H22B H 0.9432 0.1740 0.3109 0.027 Uiso 1 1 calc R
C23 C 0.8639(3) 0.3263(2) 0.1875(2) 0.0335(8) Uani 1 1 d .
H23A H 0.8051 0.2807 0.1510 0.050 Uiso 1 1 calc R
H23B H 0.8671 0.3913 0.1524 0.050 Uiso 1 1 calc R
H23C H 0.8458 0.3420 0.2491 0.050 Uiso 1 1 calc R
C24 C 1.0740(3) 0.3419(2) 0.2615(2) 0.0391(9) Uani 1 1 d .
H24A H 1.0745 0.4087 0.2285 0.059 Uiso 1 1 calc R
H24B H 1.1485 0.3085 0.2686 0.059 Uiso 1 1 calc R
H24C H 1.0577 0.3541 0.3244 0.059 Uiso 1 1 calc R
C31 C 1.1635(2) 0.0291(2) 0.1524(2) 0.0180(7) Uani 1 1 d .
H31A H 1.1775 0.1038 0.1680 0.022 Uiso 1 1 calc R
H31B H 1.2364 -0.0025 0.1457 0.022 Uiso 1 1 calc R
C32 C 1.1222(3) -0.0255(2) 0.2354(2) 0.0228(7) Uani 1 1 d .
H32A H 1.1495 -0.0986 0.2394 0.027 Uiso 1 1 calc R
H32B H 1.1586 0.0096 0.2954 0.027 Uiso 1 1 calc R
C33 C 0.9927(2) -0.0269(2) 0.2291(2) 0.0200(7) Uani 1 1 d .
H33A H 0.9590 -0.0829 0.1847 0.024 Uiso 1 1 calc R
H33B H 0.9785 -0.0447 0.2924 0.024 Uiso 1 1 calc R
C41 C 0.9610(3) 0.3040(2) -0.1111(2) 0.0214(7) Uani 1 1 d .
C42 C 0.9363(3) 0.3095(2) -0.2213(2) 0.0310(8) Uani 1 1 d .
H42A H 0.9934 0.2688 -0.2449 0.047 Uiso 1 1 calc R
H42B H 0.9391 0.3823 -0.2414 0.047 Uiso 1 1 calc R
H42C H 0.8607 0.2807 -0.2471 0.047 Uiso 1 1 calc R
C43 C 1.0808(3) 0.3455(2) -0.0703(3) 0.0372(9) Uani 1 1 d .
H43A H 1.0960 0.3422 -0.0008 0.056 Uiso 1 1 calc R
H43B H 1.0864 0.4180 -0.0903 0.056 Uiso 1 1 calc R
H43C H 1.1366 0.3028 -0.0936 0.056 Uiso 1 1 calc R
C44 C 0.8699(3) 0.3686(2) -0.0750(2) 0.0333(8) Uani 1 1 d .
H44A H 0.8849 0.3659 -0.0055 0.050 Uiso 1 1 calc R
H44B H 0.7945 0.3395 -0.1011 0.050 Uiso 1 1 calc R
H44C H 0.8726 0.4413 -0.0957 0.050 Uiso 1 1 calc R
C1L C 1.0430(5) -0.0638(4) 0.4948(5) 0.032(2) Uani 0.50 1 d PG
C2L C 0.9258(4) -0.0524(5) 0.4941(5) 0.027(2) Uani 0.50 1 d PG
H2L H 0.8779 -0.1120 0.4870 0.032 Uiso 0.50 1 calc PR
C3L C 0.8801(4) 0.0480(7) 0.5039(4) 0.052(3) Uani 0.50 1 d PG
H3L H 0.8016 0.0557 0.5035 0.063 Uiso 0.50 1 calc PR
C4L C 0.9516(6) 0.1370(5) 0.5145(5) 0.056(4) Uani 0.50 1 d PG
H4L H 0.9210 0.2042 0.5211 0.067 Uiso 0.50 1 calc PR
C5L C 1.0689(6) 0.1256(4) 0.5152(4) 0.040(2) Uani 0.50 1 d PG
H5L H 1.1168 0.1852 0.5223 0.048 Uiso 0.50 1 calc PR
C6L C 1.1146(3) 0.0252(5) 0.5054(4) 0.027(2) Uani 0.50 1 d PG
H6L H 1.1931 0.0176 0.5058 0.032 Uiso 0.50 1 calc PR
C7L C 1.0925(8) -0.1691(8) 0.4847(8) 0.050(3) Uani 0.50 1 d P
H7L1 H 1.1652 -0.1758 0.5301 0.076 Uiso 0.50 1 calc PR
H7L2 H 1.1047 -0.1773 0.4200 0.076 Uiso 0.50 1 calc PR
H7L3 H 1.0401 -0.2231 0.4973 0.076 Uiso 0.50 1 calc PR

loop_
_atom_site_aniso_label
_atom_site_aniso_U_11
_atom_site_aniso_U_22
_atom_site_aniso_U_33
_atom_site_aniso_U_23
_atom_site_aniso_U_13
_atom_site_aniso_U_12
Sn1 0.01562(10) 0.01101(10) 0.01234(11) 0.00000(10) 0.00269(8) 0.00038(9)
N1 0.0249(15) 0.0166(13) 0.0150(14) -0.0021(11) 0.0041(12) 0.0006(11)
O1 0.0182(11) 0.0176(10) 0.0214(12) 0.0006(10) 0.0038(9) 0.0016(9)
O2 0.0283(13) 0.0137(10) 0.0172(12) -0.0038(9) 0.0033(10) -0.0006(9)
O3 0.0138(10) 0.0130(10) 0.0146(11) 0.0002(8) 0.0012(9) 0.0002(8)
O4 0.0294(12) 0.0121(10) 0.0144(12) 0.0045(8) 0.0046(10) 0.0018(8)
C11 0.0208(17) 0.0245(17) 0.0259(19) 0.0013(15) 0.0127(15) -0.0008(13)
C12 0.034(2) 0.0209(17) 0.0230(19) 0.0018(14) 0.0175(16) 0.0024(14)
C13 0.0258(19) 0.035(2) 0.042(2) 0.0016(17) 0.0153(17) 0.0004(14)
C14 0.0283(19) 0.0266(18) 0.027(2) -0.0003(15) 0.0138(16) -0.0076(14)
C21 0.037(2) 0.0164(16) 0.0178(19) -0.0060(14) 0.0001(16) 0.0011(14)
C22 0.034(2) 0.0211(16) 0.0105(17) -0.0049(13) 0.0036(15) 0.0038(13)
C23 0.048(2) 0.0250(18) 0.028(2) -0.0011(16) 0.0083(17) 0.0127(16)
C24 0.059(3) 0.0254(18) 0.029(2) -0.0084(16) 0.0010(19) -0.0070(16)
C31 0.0157(16) 0.0175(16) 0.0166(17) -0.0022(13) -0.0059(14) -0.0006(12)
C32 0.0331(19) 0.0175(16) 0.0135(18) -0.0038(13) -0.0049(15) 0.0050(13)
C33 0.0299(19) 0.0158(16) 0.0145(17) 0.0049(13) 0.0051(14) 0.0007(13)
C41 0.0288(19) 0.0140(16) 0.0220(19) 0.0033(14) 0.0072(15) -0.0005(13)
C42 0.049(2) 0.0196(18) 0.027(2) 0.0091(15) 0.0131(17) 0.0035(15)
C43 0.040(2) 0.0280(19) 0.046(2) 0.0095(17) 0.0126(19) -0.0104(15)
C44 0.044(2) 0.0239(18) 0.032(2) 0.0048(17) 0.0084(17) 0.0115(16)
C1L 0.042(6) 0.037(5) 0.013(4) 0.010(4) 0.001(4) 0.006(4)
C2L 0.010(5) 0.048(6) 0.021(4) -0.002(4) 0.001(4) 0.003(5)
C3L 0.041(6) 0.092(8) 0.027(5) 0.022(6) 0.012(5) 0.028(6)
C4L 0.064(8) 0.075(10) 0.029(6) 0.030(7) 0.013(5) 0.031(7)
C5L 0.052(5) 0.046(5) 0.020(4) 0.000(4) 0.008(4) 0.014(5)
C6L 0.017(5) 0.041(6) 0.025(5) 0.002(4) 0.010(4) 0.014(5)
C7L 0.072(7) 0.049(6) 0.025(5) 0.004(4) -0.002(6) -0.017(6)

loop_
_atom_type_symbol
_atom_type_description
_atom_type_scat_dispersion_real
_atom_type_scat_dispersion_imag
_atom_type_scat_source
C C 0.0033 0.0016 'International Tables Vol C Tables 4.2.6.8 and 6.1.1.4'
H H 0.0000 0.0000 'International Tables Vol C Tables 4.2.6.8 and 6.1.1.4'
N N 0.0061 0.0033 'International Tables Vol C Tables 4.2.6.8 and 6.1.1.4'
O O 0.0106 0.0060 'International Tables Vol C Tables 4.2.6.8 and 6.1.1.4'
Sn Sn -0.6537 1.4246 'International Tables Vol C Tables 4.2.6.8 and 6.1.1.4'

loop_
_geom_angle_atom_site_label_1
_geom_angle_atom_site_label_2
_geom_angle_atom_site_label_3
_geom_angle
_geom_angle_site_symmetry_1
_geom_angle_site_symmetry_3
O4 Sn1 O1 101.70(8) . .
O4 Sn1 O2 91.57(7) . .
O1 Sn1 O2 109.51(7) . .
O4 Sn1 O3 104.60(8) . .
O1 Sn1 O3 138.78(7) . .
O2 Sn1 O3 100.95(7) . .
O4 Sn1 O3 81.92(7) . 3_755
O1 Sn1 O3 86.40(7) . 3_755
O2 Sn1 O3 163.81(7) . 3_755
O3 Sn1 O3 66.79(8) . 3_755
O4 Sn1 N1 167.23(7) . .
O1 Sn1 N1 78.20(8) . .
O2 Sn1 N1 76.61(8) . .
O3 Sn1 N1 82.71(8) . .
O3 Sn1 N1 110.75(7) 3_755 .
C12 N1 C22 111.3(2) . .
C12 N1 C33 111.1(2) . .
C22 N1 C33 110.7(2) . .
C12 N1 Sn1 104.81(16) . .
C22 N1 Sn1 106.07(16) . .
C33 N1 Sn1 112.76(17) . .
C11 O1 Sn1 117.28(16) . .
C21 O2 Sn1 120.05(17) . .
C31 O3 Sn1 118.53(15) . .
C31 O3 Sn1 125.43(14) . 3_755
Sn1 O3 Sn1 113.21(8) . 3_755
C41 O4 Sn1 131.65(17) . .
O1 C11 C13 106.8(2) . .
O1 C11 C14 110.4(2) . .
C13 C11 C14 108.8(2) . .
O1 C11 C12 109.9(2) . .
C13 C11 C12 107.8(2) . .
C14 C11 C12 113.0(2) . .
N1 C12 C11 113.7(2) . .
N1 C12 H12A 108.8 . .
C11 C12 H12A 108.8 . .
N1 C12 H12B 108.8 . .
C11 C12 H12B 108.8 . .
H12A C12 H12B 107.7 . .
C11 C13 H13A 109.5 . .
C11 C13 H13B 109.5 . .
H13A C13 H13B 109.5 . .
C11 C13 H13C 109.5 . .
H13A C13 H13C 109.5 . .
H13B C13 H13C 109.5 . .
C11 C14 H14A 109.5 . .
C11 C14 H14B 109.5 . .
H14A C14 H14B 109.5 . .
C11 C14 H14C 109.5 . .
H14A C14 H14C 109.5 . .
H14B C14 H14C 109.5 . .
O2 C21 C24 108.5(3) . .
O2 C21 C23 109.7(2) . .
C24 C21 C23 109.3(2) . .
O2 C21 C22 108.8(2) . .
C24 C21 C22 107.4(2) . .
C23 C21 C22 113.1(3) . .
N1 C22 C21 112.9(2) . .
N1 C22 H22A 109.0 . .
C21 C22 H22A 109.0 . .
N1 C22 H22B 109.0 . .
C21 C22 H22B 109.0 . .
H22A C22 H22B 107.8 . .
C21 C23 H23A 109.5 . .
C21 C23 H23B 109.5 . .
H23A C23 H23B 109.5 . .
C21 C23 H23C 109.5 . .
H23A C23 H23C 109.5 . .
H23B C23 H23C 109.5 . .
C21 C24 H24A 109.5 . .
C21 C24 H24B 109.5 . .
H24A C24 H24B 109.5 . .
C21 C24 H24C 109.5 . .
H24A C24 H24C 109.5 . .
H24B C24 H24C 109.5 . .
O3 C31 C32 112.9(2) . .
O3 C31 H31A 109.0 . .
C32 C31 H31A 109.0 . .
O3 C31 H31B 109.0 . .
C32 C31 H31B 109.0 . .
H31A C31 H31B 107.8 . .
C33 C32 C31 116.4(2) . .
C33 C32 H32A 108.2 . .
C31 C32 H32A 108.2 . .
C33 C32 H32B 108.2 . .
C31 C32 H32B 108.2 . .
H32A C32 H32B 107.4 . .
N1 C33 C32 115.1(2) . .
N1 C33 H33A 108.5 . .
C32 C33 H33A 108.5 . .
N1 C33 H33B 108.5 . .
C32 C33 H33B 108.5 . .
H33A C33 H33B 107.5 . .
O4 C41 C43 110.2(2) . .
O4 C41 C44 110.8(2) . .
C43 C41 C44 111.3(3) . .
O4 C41 C42 106.0(2) . .
C43 C41 C42 109.8(3) . .
C44 C41 C42 108.8(2) . .
C41 C42 H42A 109.5 . .
C41 C42 H42B 109.5 . .
H42A C42 H42B 109.5 . .
C41 C42 H42C 109.5 . .
H42A C42 H42C 109.5 . .
H42B C42 H42C 109.5 . .
C41 C43 H43A 109.5 . .
C41 C43 H43B 109.5 . .
H43A C43 H43B 109.5 . .
C41 C43 H43C 109.5 . .
H43A C43 H43C 109.5 . .
H43B C43 H43C 109.5 . .
C41 C44 H44A 109.5 . .
C41 C44 H44B 109.5 . .
H44A C44 H44B 109.5 . .
C41 C44 H44C 109.5 . .
H44A C44 H44C 109.5 . .
H44B C44 H44C 109.5 . .
C2L C1L C6L 120.0 . .
C2L C1L C7L 120.6(6) . .
C6L C1L C7L 119.4(6) . .
C1L C2L C3L 120.0 . .
C1L C2L H2L 120.0 . .
C3L C2L H2L 120.0 . .
C2L C3L C4L 120.0 . .
C2L C3L H3L 120.0 . .
C4L C3L H3L 120.0 . .
C5L C4L C3L 120.0 . .
C5L C4L H4L 120.0 . .
C3L C4L H4L 120.0 . .
C4L C5L C6L 120.0 . .
C4L C5L H5L 120.0 . .
C6L C5L H5L 120.0 . .
C5L C6L C1L 120.0 . .
C5L C6L H6L 120.0 . .
C1L C6L H6L 120.0 . .
C1L C7L H7L1 109.5 . .
C1L C7L H7L2 109.5 . .
H7L1 C7L H7L2 109.5 . .
C1L C7L H7L3 109.5 . .
H7L1 C7L H7L3 109.5 . .
H7L2 C7L H7L3 109.5 . .

loop_
_geom_bond_atom_site_label_1
_geom_bond_atom_site_label_2
_geom_bond_distance
_geom_bond_site_symmetry_2
Sn1 O4 1.9714(18) .
Sn1 O1 1.9793(18) .
Sn1 O2 2.0021(17) .
Sn1 O3 2.0463(17) .
Sn1 O3 2.2322(17) 3_755
Sn1 N1 2.390(2) .
N1 C12 1.482(3) .
N1 C22 1.483(3) .
N1 C33 1.494(3) .
O1 C11 1.425(3) .
O2 C21 1.413(3) .
O3 C31 1.438(3) .
O3 Sn1 2.2322(17) 3_755
O4 C41 1.427(3) .
C11 C13 1.521(4) .
C11 C14 1.526(4) .
C11 C12 1.528(4) .
C12 H12A 0.9700 .
C12 H12B 0.9700 .
C13 H13A 0.9600 .
C13 H13B 0.9600 .
C13 H13C 0.9600 .
C14 H14A 0.9600 .
C14 H14B 0.9600 .
C14 H14C 0.9600 .
C21 C24 1.518(4) .
C21 C23 1.532(4) .
C21 C22 1.532(4) .
C22 H22A 0.9700 .
C22 H22B 0.9700 .
C23 H23A 0.9600 .
C23 H23B 0.9600 .
C23 H23C 0.9600 .
C24 H24A 0.9600 .
C24 H24B 0.9600 .
C24 H24C 0.9600 .
C31 C32 1.524(4) .
C31 H31A 0.9700 .
C31 H31B 0.9700 .
C32 C33 1.513(4) .
C32 H32A 0.9700 .
C32 H32B 0.9700 .
C33 H33A 0.9700 .
C33 H33B 0.9700 .
C41 C43 1.503(4) .
C41 C44 1.519(4) .
C41 C42 1.522(4) .
C42 H42A 0.9600 .
C42 H42B 0.9600 .
C42 H42C 0.9600 .
C43 H43A 0.9600 .
C43 H43B 0.9600 .
C43 H43C 0.9600 .
C44 H44A 0.9600 .
C44 H44B 0.9600 .
C44 H44C 0.9600 .
C1L C2L 1.3900 .
C1L C6L 1.3900 .
C1L C7L 1.464(10) .
C2L C3L 1.3900 .
C2L H2L 0.9300 .
C3L C4L 1.3900 .
C3L H3L 0.9300 .
C4L C5L 1.3900 .
C4L H4L 0.9300 .
C5L C6L 1.3900 .
C5L H5L 0.9300 .
C6L H6L 0.9300 .
C7L H7L1 0.9600 .
C7L H7L2 0.9600 .
C7L H7L3 0.9600 .

loop_
_geom_torsion_atom_site_label_1
_geom_torsion_atom_site_label_2
_geom_torsion_atom_site_label_3
_geom_torsion_atom_site_label_4
_geom_torsion
_geom_torsion_site_symmetry_1
_geom_torsion_site_symmetry_4
O4 Sn1 N1 C12 93.0(4) . .
O1 Sn1 N1 C12 2.08(16) . .
O2 Sn1 N1 C12 115.69(17) . .
O3 Sn1 N1 C12 -141.17(17) . .
O3 Sn1 N1 C12 -79.42(17) 3_755 .
O4 Sn1 N1 C22 -24.8(4) . .
O1 Sn1 N1 C22 -115.72(17) . .
O2 Sn1 N1 C22 -2.11(16) . .
O3 Sn1 N1 C22 101.03(17) . .
O3 Sn1 N1 C22 162.78(16) 3_755 .
O4 Sn1 N1 C33 -146.1(3) . .
O1 Sn1 N1 C33 123.02(18) . .
O2 Sn1 N1 C33 -123.37(18) . .
O3 Sn1 N1 C33 -20.24(17) . .
O3 Sn1 N1 C33 41.51(19) 3_755 .
O4 Sn1 O1 C11 166.96(18) . .
O2 Sn1 O1 C11 -97.12(18) . .
O3 Sn1 O1 C11 38.1(2) . .
O3 Sn1 O1 C11 85.98(18) 3_755 .
N1 Sn1 O1 C11 -26.09(18) . .
O4 Sn1 O2 C21 152.1(2) . .
O1 Sn1 O2 C21 49.1(2) . .
O3 Sn1 O2 C21 -102.7(2) . .
O3 Sn1 O2 C21 -142.1(2) 3_755 .
N1 Sn1 O2 C21 -23.02(19) . .
O4 Sn1 O3 C31 123.67(17) . .
O1 Sn1 O3 C31 -108.35(18) . .
O2 Sn1 O3 C31 29.12(18) . .
O3 Sn1 O3 C31 -162.0(2) 3_755 .
N1 Sn1 O3 C31 -45.66(17) . .
O4 Sn1 O3 Sn1 -74.36(9) . 3_755
O1 Sn1 O3 Sn1 53.62(15) . 3_755
O2 Sn1 O3 Sn1 -168.91(8) . 3_755
O3 Sn1 O3 Sn1 0.0 3_755 3_755
N1 Sn1 O3 Sn1 116.32(9) . 3_755
O1 Sn1 O4 C41 89.0(2) . .
O2 Sn1 O4 C41 -21.3(2) . .
O3 Sn1 O4 C41 -123.1(2) . .
O3 Sn1 O4 C41 173.6(2) 3_755 .
N1 Sn1 O4 C41 0.7(5) . .
Sn1 O1 C11 C13 161.66(18) . .
Sn1 O1 C11 C14 -80.2(3) . .
Sn1 O1 C11 C12 45.0(3) . .
C22 N1 C12 C11 133.9(2) . .
C33 N1 C12 C11 -102.4(3) . .
Sn1 N1 C12 C11 19.7(3) . .
O1 C11 C12 N1 -41.0(3) . .
C13 C11 C12 N1 -157.0(2) . .
C14 C11 C12 N1 82.8(3) . .
Sn1 O2 C21 C24 159.28(18) . .
Sn1 O2 C21 C23 -81.4(2) . .
Sn1 O2 C21 C22 42.7(3) . .
C12 N1 C22 C21 -89.8(3) . .
C33 N1 C22 C21 146.2(2) . .
Sn1 N1 C22 C21 23.6(3) . .
O2 C21 C22 N1 -41.8(3) . .
C24 C21 C22 N1 -159.0(3) . .
C23 C21 C22 N1 80.3(3) . .
Sn1 O3 C31 C32 80.4(2) . .
Sn1 O3 C31 C32 -79.2(3) 3_755 .
O3 C31 C32 C33 -31.2(3) . .
C12 N1 C33 C32 -179.2(2) . .
C22 N1 C33 C32 -55.1(3) . .
Sn1 N1 C33 C32 63.5(3) . .
C31 C32 C33 N1 -42.4(3) . .
Sn1 O4 C41 C43 75.2(3) . .
Sn1 O4 C41 C44 -48.3(3) . .
Sn1 O4 C41 C42 -166.11(18) . .
C6L C1L C2L C3L 0.0 . .
C7L C1L C2L C3L 179.9(9) . .
C1L C2L C3L C4L 0.0 . .
C2L C3L C4L C5L 0.0 . .
C3L C4L C5L C6L 0.0 . .
C4L C5L C6L C1L 0.0 . .
C2L C1L C6L C5L 0.0 . .
C7L C1L C6L C5L -179.9(9) . .
